data_4349067
loop_
_publ_author_name
'Huang, Jing-Jing'
'Zhang, Xiao'
'Huo, Qi-Sheng'
'Yu, Jie-Hui'
'Xu, Ji-Qing'

_publ_section_title
;
 3,5-Bis((4&#x2032;-carboxylbenzyl)oxy)benzoilate-based coordination
 polymers: their synthesis, structural characterization, and sensing
 properties
;
_journal_issue 3
_journal_name_full 'Inorganic Chemistry Frontiers'
_journal_page_first 406
_journal_paper_doi 10.1039/C5QI00241A
_journal_volume 3
_journal_year 2016
_chemical_formula_sum 'C74 H60 N8 Ni2 O16'
_chemical_formula_weight 1434.72
_space_group_IT_number 2
_space_group_name_Hall '-P 1'
_space_group_name_H-M_alt 'P -1'
_symmetry_cell_setting triclinic
_symmetry_space_group_name_H-M 'P -1'
_atom_sites_solution_hydrogens geom
_atom_sites_solution_primary direct
_atom_sites_solution_secondary difmap
_audit_creation_method SHELXL-97
_audit_update_record
;
2015-09-22 deposited with the CCDC.
2015-12-28 downloaded from the CCDC.
;
_cell_angle_alpha 87.65(3)
_cell_angle_beta 85.10(3)
_cell_angle_gamma 89.56(3)
_cell_formula_units_Z 1
_cell_length_a 9.1609(18)
_cell_length_b 12.811(3)
_cell_length_c 14.754(3)
_cell_measurement_temperature 293(2)
_cell_volume 1723.7(6)
_computing_cell_refinement Process-auto
_computing_data_collection Process-auto
_computing_data_reduction Process-auto
_computing_publication_material 'Bruker SHELXTL'
_computing_structure_refinement 'SHELXL-97 (Sheldrick, 1997)'
_computing_structure_solution 'SHELXS-97 (Sheldrick, 1990)'
_diffrn_ambient_temperature 293(2)
_diffrn_detector_area_resol_mean 10.0
_diffrn_measured_fraction_theta_full 0.980
_diffrn_measured_fraction_theta_max 0.980
_diffrn_measurement_device_type 'Rigaku RAXIS-RAPID'
_diffrn_measurement_method omega-scan
_diffrn_radiation_monochromator graphite
_diffrn_radiation_source 'fine-focus sealed tube'
_diffrn_radiation_type MoK\a
_diffrn_radiation_wavelength 0.71073
_diffrn_reflns_av_R_equivalents 0.0242
_diffrn_reflns_av_sigmaI/netI 0.0324
_diffrn_reflns_limit_h_max 11
_diffrn_reflns_limit_h_min -11
_diffrn_reflns_limit_k_max 16
_diffrn_reflns_limit_k_min -16
_diffrn_reflns_limit_l_max 19
_diffrn_reflns_limit_l_min -17
_diffrn_reflns_number 16778
_diffrn_reflns_theta_full 27.44
_diffrn_reflns_theta_max 27.44
_diffrn_reflns_theta_min 3.02
_diffrn_standards_decay_% 0
_diffrn_standards_interval_count 0
_diffrn_standards_interval_time 0
_diffrn_standards_number 0
_exptl_absorpt_coefficient_mu 0.621
_exptl_absorpt_correction_T_max 0.928
_exptl_absorpt_correction_T_min 0.922
_exptl_absorpt_correction_type empirical
_exptl_absorpt_process_details Process-auto
_exptl_crystal_colour green
_exptl_crystal_density_diffrn 1.382
_exptl_crystal_density_method 'not measured'
_exptl_crystal_description block
_exptl_crystal_F_000 744
_exptl_crystal_size_max 0.13
_exptl_crystal_size_mid 0.12
_exptl_crystal_size_min 0.12
_refine_diff_density_max 0.688
_refine_diff_density_min -0.397
_refine_diff_density_rms 0.062
_refine_ls_extinction_method none
_refine_ls_goodness_of_fit_ref 1.084
_refine_ls_hydrogen_treatment constr
_refine_ls_matrix_type full
_refine_ls_number_parameters 451
_refine_ls_number_reflns 7711
_refine_ls_number_restraints 0
_refine_ls_restrained_S_all 1.084
_refine_ls_R_factor_all 0.0509
_refine_ls_R_factor_gt 0.0413
_refine_ls_shift/su_max 0.002
_refine_ls_shift/su_mean 0.000
_refine_ls_structure_factor_coef Fsqd
_refine_ls_weighting_details 'calc w=1/[\s^2^(Fo^2^)+(0.0601P)^2^+0.7022P] where P=(Fo^2^+2Fc^2^)/3'
_refine_ls_weighting_scheme calc
_refine_ls_wR_factor_gt 0.1132
_refine_ls_wR_factor_ref 0.1178
_reflns_number_gt 6402
_reflns_number_total 7711
_reflns_threshold_expression >2sigma(I)
_cod_data_source_file c5qi00241a2.cif
_cod_data_source_block 1
_cod_original_sg_symbol_H-M p-1
_cod_database_code 4349067

loop_
_symmetry_equiv_pos_as_xyz
'x, y, z'
'-x, -y, -z'

loop_
_atom_site_label
_atom_site_type_symbol
_atom_site_fract_x
_atom_site_fract_y
_atom_site_fract_z
_atom_site_U_iso_or_equiv
_atom_site_adp_type
_atom_site_occupancy
_atom_site_symmetry_multiplicity
_atom_site_calc_flag
_atom_site_refinement_flags
Ni1 Ni 0.41064(3) 1.160860(19) 1.259671(16) 0.02806(9) Uani 1 1 d .
O1 O 0.6327(2) 1.37908(14) 1.24749(10) 0.0473(4) Uani 1 1 d .
O2 O 0.4957(2) 1.27025(12) 1.33906(10) 0.0436(4) Uani 1 1 d .
O3 O 0.5242(2) 1.35918(13) 2.10646(10) 0.0504(5) Uani 1 1 d .
O4 O 0.4722(2) 1.18887(12) 2.11902(10) 0.0405(4) Uani 1 1 d .
O5 O 1.28660(17) 2.02186(11) 1.24565(10) 0.0343(3) Uani 1 1 d .
O6 O 1.31548(17) 2.08330(11) 1.37952(10) 0.0355(3) Uani 1 1 d .
O7 O 0.6221(2) 1.37929(13) 1.65573(10) 0.0420(4) Uani 1 1 d .
O8 O 0.8602(2) 1.61781(15) 1.43732(11) 0.0597(6) Uani 1 1 d .
N1 N 0.2283(2) 1.25375(15) 1.24609(12) 0.0402(4) Uani 1 1 d .
N2 N 0.0901(3) 1.3915(2) 1.22276(17) 0.0603(7) Uani 1 1 d .
N3 N 0.5960(2) 1.06907(16) 1.26200(13) 0.0396(4) Uani 1 1 d .
N4 N 0.7647(2) 0.95516(19) 1.21628(15) 0.0491(5) Uani 1 1 d .
C1 C 0.6391(2) 1.39398(15) 1.40567(13) 0.0275(4) Uani 1 1 d .
C2 C 0.6005(2) 1.35543(15) 1.49421(13) 0.0296(4) Uani 1 1 d .
H2A H 0.5421 1.2965 1.5050 0.036 Uiso 1 1 calc R
C3 C 0.6518(2) 1.40748(16) 1.56560(13) 0.0304(4) Uani 1 1 d .
C4 C 0.7411(3) 1.49527(17) 1.54997(14) 0.0361(5) Uani 1 1 d .
H4A H 0.7762 1.5285 1.5985 0.043 Uiso 1 1 calc R
C5 C 0.7766(3) 1.53227(17) 1.46168(14) 0.0360(5) Uani 1 1 d .
C6 C 0.7253(2) 1.48152(17) 1.38921(13) 0.0338(5) Uani 1 1 d .
H6A H 0.7491 1.5066 1.3298 0.041 Uiso 1 1 calc R
C7 C 0.5093(2) 1.28462(16) 1.78195(13) 0.0311(4) Uani 1 1 d .
C8 C 0.5346(3) 1.19065(17) 1.82847(14) 0.0356(5) Uani 1 1 d .
H8A H 0.5587 1.1312 1.7962 0.043 Uiso 1 1 calc R
C9 C 0.5242(3) 1.18511(17) 1.92320(14) 0.0360(5) Uani 1 1 d .
H9A H 0.5376 1.1214 1.9539 0.043 Uiso 1 1 calc R
C10 C 0.4940(2) 1.27352(16) 1.97187(13) 0.0316(4) Uani 1 1 d .
C11 C 0.4683(3) 1.36743(17) 1.92511(14) 0.0413(5) Uani 1 1 d .
H11A H 0.4473 1.4274 1.9573 0.050 Uiso 1 1 calc R
C12 C 0.4735(3) 1.37230(17) 1.83127(15) 0.0417(6) Uani 1 1 d .
H12A H 0.4529 1.4350 1.8009 0.050 Uiso 1 1 calc R
C13 C 1.0122(2) 1.76084(17) 1.45909(15) 0.0339(5) Uani 1 1 d .
C14 C 1.0546(3) 1.76191(17) 1.36701(15) 0.0373(5) Uani 1 1 d .
H14A H 1.0274 1.7074 1.3324 0.045 Uiso 1 1 calc R
C15 C 1.1377(2) 1.84376(17) 1.32556(15) 0.0349(5) Uani 1 1 d .
H15A H 1.1643 1.8442 1.2633 0.042 Uiso 1 1 calc R
C16 C 1.1810(2) 1.92440(15) 1.37643(14) 0.0300(4) Uani 1 1 d .
C17 C 1.1425(3) 1.92157(18) 1.46916(16) 0.0438(6) Uani 1 1 d .
H17A H 1.1734 1.9745 1.5042 0.053 Uiso 1 1 calc R
C18 C 1.0585(3) 1.8410(2) 1.51019(16) 0.0498(7) Uani 1 1 d .
H18A H 1.0328 1.8403 1.5726 0.060 Uiso 1 1 calc R
C19 C 0.5248(3) 1.29405(17) 1.67940(13) 0.0345(5) Uani 1 1 d .
H19A H 0.5648 1.2301 1.6542 0.041 Uiso 1 1 calc R
H19B H 0.4303 1.3077 1.6561 0.041 Uiso 1 1 calc R
C20 C 0.9186(3) 1.67493(18) 1.50621(15) 0.0417(6) Uani 1 1 d .
H20A H 0.9772 1.6295 1.5430 0.050 Uiso 1 1 calc R
H20B H 0.8400 1.7045 1.5456 0.050 Uiso 1 1 calc R
C21 C 0.5838(2) 1.34220(15) 1.32630(13) 0.0290(4) Uani 1 1 d .
C22 C 0.4960(3) 1.27109(17) 2.07347(14) 0.0344(5) Uani 1 1 d .
C23 C 1.2663(2) 2.01488(15) 1.33148(14) 0.0299(4) Uani 1 1 d .
C24 C 0.2257(3) 1.3564(2) 1.23342(17) 0.0487(6) Uani 1 1 d .
H24A H 0.3078 1.3989 1.2321 0.058 Uiso 1 1 calc R
C25 C 0.0858(3) 1.2222(2) 1.2441(2) 0.0558(7) Uani 1 1 d .
H25A H 0.0529 1.1536 1.2516 0.067 Uiso 1 1 calc R
C26 C 0.0007(4) 1.3077(3) 1.2292(2) 0.0689(9) Uani 1 1 d .
H26A H -0.0999 1.3083 1.2243 0.083 Uiso 1 1 calc R
C27 C 0.0510(5) 1.4988(3) 1.1944(3) 0.0875(12) Uani 1 1 d .
H27A H 0.1300 1.5460 1.2042 0.105 Uiso 1 1 calc R
H27B H -0.0365 1.5210 1.2304 0.105 Uiso 1 1 calc R
C28 C 0.0236(4) 1.5020(3) 1.0931(3) 0.0834(12) Uani 1 1 d .
C29 C -0.1137(5) 1.4814(4) 1.0643(3) 0.1169(19) Uani 1 1 d .
H29A H -0.1917 1.4671 1.1076 0.140 Uiso 1 1 calc R
C30 C 0.1367(5) 1.5185(4) 1.0269(3) 0.1083(16) Uani 1 1 d .
H30A H 0.2305 1.5297 1.0439 0.130 Uiso 1 1 calc R
C31 C 0.7488(4) 0.9452(4) 1.3084(2) 0.0941(15) Uani 1 1 d .
H31A H 0.7994 0.8994 1.3452 0.113 Uiso 1 1 calc R
C32 C 0.6446(4) 1.0151(3) 1.3363(2) 0.0835(12) Uani 1 1 d .
H32A H 0.6109 1.0252 1.3966 0.100 Uiso 1 1 calc R
C33 C 0.6680(3) 1.02740(19) 1.19217(16) 0.0429(5) Uani 1 1 d .
H33A H 0.6534 1.0461 1.1320 0.051 Uiso 1 1 calc R
C34 C 0.8516(3) 0.8857(2) 1.1553(2) 0.0567(7) Uani 1 1 d .
H34A H 0.7873 0.8341 1.1337 0.068 Uiso 1 1 calc R
H34B H 0.9235 0.8489 1.1893 0.068 Uiso 1 1 calc R
C35 C 0.9290(3) 0.9442(2) 1.07487(18) 0.0486(6) Uani 1 1 d .
C36 C 0.8718(3) 0.9488(3) 0.99025(19) 0.0567(7) Uani 1 1 d .
H36 H 0.7848 0.9143 0.9831 0.080 Uiso 1 1 calc R
C37 C 1.0585(3) 0.9965(2) 1.08302(18) 0.0552(7) Uani 1 1 d .
H37 H 1.0989 0.9948 1.1388 0.080 Uiso 1 1 calc R

loop_
_atom_site_aniso_label
_atom_site_aniso_U_11
_atom_site_aniso_U_22
_atom_site_aniso_U_33
_atom_site_aniso_U_23
_atom_site_aniso_U_13
_atom_site_aniso_U_12
Ni1 0.03671(16) 0.02465(14) 0.02253(14) 0.00064(9) -0.00075(11) -0.00988(10)
O1 0.0678(11) 0.0540(10) 0.0202(7) 0.0036(7) -0.0035(8) -0.0321(9)
O2 0.0645(11) 0.0409(9) 0.0255(7) -0.0048(6) -0.0001(7) -0.0299(8)
O3 0.0891(14) 0.0385(9) 0.0249(8) 0.0006(6) -0.0115(9) -0.0178(9)
O4 0.0643(11) 0.0355(8) 0.0206(7) 0.0037(6) 0.0013(7) -0.0055(7)
O5 0.0408(8) 0.0321(7) 0.0298(8) 0.0029(6) -0.0038(7) -0.0111(6)
O6 0.0428(8) 0.0320(8) 0.0316(8) -0.0004(6) -0.0008(7) -0.0179(6)
O7 0.0629(11) 0.0445(9) 0.0183(7) 0.0015(6) -0.0009(7) -0.0291(8)
O8 0.0897(14) 0.0601(11) 0.0296(8) 0.0042(8) -0.0051(9) -0.0566(11)
N1 0.0498(12) 0.0399(10) 0.0305(10) -0.0007(8) -0.0026(9) 0.0030(9)
N2 0.0681(16) 0.0572(15) 0.0519(14) 0.0109(11) 0.0088(12) 0.0219(13)
N3 0.0359(10) 0.0521(12) 0.0311(10) -0.0032(8) -0.0045(8) -0.0037(9)
N4 0.0424(11) 0.0652(14) 0.0394(11) -0.0034(10) -0.0022(10) 0.0066(10)
C1 0.0346(10) 0.0271(9) 0.0206(9) -0.0009(7) -0.0010(8) -0.0076(8)
C2 0.0387(11) 0.0269(10) 0.0230(9) 0.0006(7) -0.0008(9) -0.0125(8)
C3 0.0402(11) 0.0319(10) 0.0185(9) 0.0016(7) 0.0005(8) -0.0115(9)
C4 0.0474(13) 0.0383(11) 0.0231(10) -0.0022(8) -0.0029(9) -0.0199(10)
C5 0.0453(12) 0.0353(11) 0.0271(10) 0.0006(8) -0.0010(9) -0.0231(9)
C6 0.0423(12) 0.0389(11) 0.0195(9) 0.0032(8) 0.0013(9) -0.0169(9)
C7 0.0411(11) 0.0330(10) 0.0185(9) 0.0015(7) 0.0013(9) -0.0093(9)
C8 0.0531(13) 0.0287(10) 0.0239(10) -0.0016(8) 0.0042(10) -0.0071(9)
C9 0.0528(13) 0.0292(10) 0.0247(10) 0.0057(8) 0.0010(10) -0.0043(9)
C10 0.0407(11) 0.0336(11) 0.0201(9) 0.0014(8) -0.0007(9) -0.0068(9)
C11 0.0698(16) 0.0298(11) 0.0241(10) -0.0031(8) -0.0021(11) 0.0001(10)
C12 0.0712(17) 0.0284(11) 0.0248(10) 0.0046(8) -0.0034(11) -0.0002(10)
C13 0.0370(11) 0.0322(11) 0.0327(11) 0.0031(8) -0.0046(9) -0.0142(9)
C14 0.0450(12) 0.0318(11) 0.0355(11) -0.0041(9) -0.0033(10) -0.0170(9)
C15 0.0393(12) 0.0352(11) 0.0301(11) -0.0015(8) -0.0007(9) -0.0131(9)
C16 0.0289(10) 0.0280(10) 0.0332(11) 0.0031(8) -0.0047(9) -0.0098(8)
C17 0.0612(15) 0.0366(12) 0.0339(12) -0.0048(9) -0.0019(11) -0.0258(11)
C18 0.0733(18) 0.0464(14) 0.0293(11) -0.0010(10) 0.0010(12) -0.0307(13)
C19 0.0486(13) 0.0336(11) 0.0207(9) 0.0011(8) 0.0002(9) -0.0157(9)
C20 0.0573(15) 0.0384(12) 0.0298(11) 0.0002(9) -0.0046(11) -0.0265(11)
C21 0.0376(11) 0.0278(10) 0.0218(9) -0.0004(7) -0.0027(8) -0.0082(8)
C22 0.0445(12) 0.0369(11) 0.0217(10) 0.0013(8) -0.0018(9) -0.0048(9)
C23 0.0298(10) 0.0256(9) 0.0343(11) 0.0018(8) -0.0041(9) -0.0076(8)
C24 0.0606(16) 0.0438(14) 0.0399(13) 0.0011(10) 0.0039(12) 0.0087(12)
C25 0.0513(16) 0.0613(17) 0.0552(16) 0.0024(13) -0.0086(13) 0.0002(13)
C26 0.0527(17) 0.082(2) 0.071(2) 0.0074(17) -0.0077(16) 0.0160(16)
C27 0.101(3) 0.070(2) 0.085(3) 0.0217(19) 0.017(2) 0.038(2)
C28 0.070(2) 0.090(3) 0.082(2) 0.041(2) 0.0213(19) 0.0353(19)
C29 0.068(3) 0.184(5) 0.088(3) 0.061(3) 0.026(2) 0.023(3)
C30 0.066(2) 0.153(4) 0.099(3) 0.044(3) 0.012(2) 0.008(3)
C31 0.081(2) 0.158(4) 0.0446(17) -0.007(2) -0.0148(17) 0.065(3)
C32 0.077(2) 0.141(4) 0.0340(15) -0.0108(18) -0.0150(15) 0.048(2)
C33 0.0531(14) 0.0437(13) 0.0315(11) -0.0002(9) -0.0029(11) 0.0000(11)
C34 0.0530(16) 0.0639(18) 0.0525(16) -0.0073(13) 0.0010(13) 0.0090(13)
C35 0.0395(13) 0.0646(17) 0.0421(13) -0.0127(12) -0.0018(11) 0.0092(12)
C36 0.0406(14) 0.081(2) 0.0501(16) -0.0139(14) -0.0100(12) -0.0041(13)
C37 0.0499(15) 0.082(2) 0.0358(13) -0.0135(13) -0.0108(12) 0.0009(14)

loop_
_atom_type_symbol
_atom_type_description
_atom_type_scat_dispersion_real
_atom_type_scat_dispersion_imag
_atom_type_scat_source
C C 0.0033 0.0016 'International Tables Vol C Tables 4.2.6.8 and 6.1.1.4'
H H 0.0000 0.0000 'International Tables Vol C Tables 4.2.6.8 and 6.1.1.4'
N N 0.0061 0.0033 'International Tables Vol C Tables 4.2.6.8 and 6.1.1.4'
O O 0.0106 0.0060 'International Tables Vol C Tables 4.2.6.8 and 6.1.1.4'
Ni Ni 0.3393 1.1124 'International Tables Vol C Tables 4.2.6.8 and 6.1.1.4'

loop_
_geom_angle_atom_site_label_1
_geom_angle_atom_site_label_2
_geom_angle_atom_site_label_3
_geom_angle
_geom_angle_site_symmetry_1
_geom_angle_site_symmetry_3
N3 Ni1 O2 92.09(8) . .
N3 Ni1 N1 175.38(7) . .
O2 Ni1 N1 90.20(8) . .
N3 Ni1 O6 91.17(8) . 1_445
O2 Ni1 O6 89.10(6) . 1_445
N1 Ni1 O6 92.87(8) . 1_445
N3 Ni1 O4 86.51(8) . 1_554
O2 Ni1 O4 112.36(7) . 1_554
N1 Ni1 O4 88.92(8) . 1_554
O6 Ni1 O4 158.46(6) 1_445 1_554
N3 Ni1 O5 88.46(7) . 1_445
O2 Ni1 O5 151.03(6) . 1_445
N1 Ni1 O5 91.47(8) . 1_445
O6 Ni1 O5 61.93(6) 1_445 1_445
O4 Ni1 O5 96.58(7) 1_554 1_445
N3 Ni1 C23 89.17(8) . 1_445
O2 Ni1 C23 120.01(7) . 1_445
N1 Ni1 C23 93.15(8) . 1_445
O6 Ni1 C23 30.92(6) 1_445 1_445
O4 Ni1 C23 127.56(7) 1_554 1_445
O5 Ni1 C23 31.02(6) 1_445 1_445
C21 O2 Ni1 135.84(14) . .
C22 O4 Ni1 131.29(15) . 1_556
C23 O5 Ni1 87.90(12) . 1_665
C23 O6 Ni1 89.35(12) . 1_665
C3 O7 C19 118.48(16) . .
C5 O8 C20 119.13(17) . .
C24 N1 C25 105.6(2) . .
C24 N1 Ni1 126.78(19) . .
C25 N1 Ni1 127.59(18) . .
C24 N2 C26 107.3(2) . .
C24 N2 C27 125.6(3) . .
C26 N2 C27 126.3(3) . .
C33 N3 C32 104.3(2) . .
C33 N3 Ni1 126.53(17) . .
C32 N3 Ni1 126.82(19) . .
C33 N4 C31 106.6(2) . .
C33 N4 C34 126.7(2) . .
C31 N4 C34 125.8(2) . .
C6 C1 C2 121.21(18) . .
C6 C1 C21 118.51(17) . .
C2 C1 C21 120.26(17) . .
C3 C2 C1 118.13(18) . .
O7 C3 C2 124.65(18) . .
O7 C3 C4 114.01(18) . .
C2 C3 C4 121.34(18) . .
C5 C4 C3 119.31(19) . .
O8 C5 C4 125.16(19) . .
O8 C5 C6 114.67(18) . .
C4 C5 C6 120.17(19) . .
C1 C6 C5 119.83(18) . .
C12 C7 C8 119.00(19) . .
C12 C7 C19 119.42(19) . .
C8 C7 C19 121.55(19) . .
C7 C8 C9 120.3(2) . .
C10 C9 C8 120.46(19) . .
C9 C10 C11 119.09(19) . .
C9 C10 C22 121.17(19) . .
C11 C10 C22 119.67(19) . .
C12 C11 C10 120.5(2) . .
C11 C12 C7 120.6(2) . .
C14 C13 C18 118.8(2) . .
C14 C13 C20 122.23(19) . .
C18 C13 C20 119.0(2) . .
C13 C14 C15 120.6(2) . .
C16 C15 C14 120.3(2) . .
C15 C16 C17 119.04(19) . .
C15 C16 C23 120.54(19) . .
C17 C16 C23 120.41(19) . .
C18 C17 C16 120.7(2) . .
C17 C18 C13 120.5(2) . .
O7 C19 C7 106.18(16) . .
O8 C20 C13 107.23(17) . .
O2 C21 O1 124.29(19) . .
O2 C21 C1 120.04(18) . .
O1 C21 C1 115.66(17) . .
O4 C22 O3 124.8(2) . .
O4 C22 C10 120.59(19) . .
O3 C22 C10 114.61(18) . .
O6 C23 O5 120.77(18) . .
O6 C23 C16 119.77(19) . .
O5 C23 C16 119.46(18) . .
O6 C23 Ni1 59.73(10) . 1_665
O5 C23 Ni1 61.08(10) . 1_665
C16 C23 Ni1 178.63(15) . 1_665
N1 C24 N2 111.4(3) . .
C26 C25 N1 108.8(3) . .
N2 C26 C25 106.9(3) . .
N2 C27 C28 109.1(3) . .
C30 C28 C29 117.3(4) . .
C30 C28 C27 120.9(4) . .
C29 C28 C27 121.7(3) . .
C30 C29 C28 121.4(4) 2_587 .
C28 C30 C29 121.3(4) . 2_587
C32 C31 N4 106.3(3) . .
C31 C32 N3 109.7(3) . .
N3 C33 N4 112.9(2) . .
N4 C34 C35 112.5(2) . .
C37 C35 C36 117.8(3) . .
C37 C35 C34 120.9(3) . .
C36 C35 C34 121.3(3) . .
C37 C36 C35 121.3(3) 2_777 .
C36 C37 C35 120.9(3) 2_777 .

loop_
_geom_bond_atom_site_label_1
_geom_bond_atom_site_label_2
_geom_bond_distance
_geom_bond_site_symmetry_2
Ni1 N3 2.060(2) .
Ni1 O2 2.0619(16) .
Ni1 N1 2.063(2) .
Ni1 O6 2.1165(16) 1_445
Ni1 O4 2.1203(15) 1_554
Ni1 O5 2.1463(16) 1_445
Ni1 C23 2.451(2) 1_445
O1 C21 1.283(2) .
O2 C21 1.227(2) .
O3 C22 1.284(3) .
O4 C22 1.236(3) .
O4 Ni1 2.1203(15) 1_556
O5 C23 1.264(3) .
O5 Ni1 2.1463(16) 1_665
O6 C23 1.259(3) .
O6 Ni1 2.1165(16) 1_665
O7 C3 1.369(2) .
O7 C19 1.428(2) .
O8 C5 1.361(2) .
O8 C20 1.419(3) .
N1 C24 1.321(3) .
N1 C25 1.372(4) .
N2 C24 1.337(4) .
N2 C26 1.351(4) .
N2 C27 1.471(4) .
N3 C33 1.306(3) .
N3 C32 1.377(4) .
N4 C33 1.335(3) .
N4 C31 1.356(4) .
N4 C34 1.472(3) .
C1 C6 1.378(3) .
C1 C2 1.395(3) .
C1 C21 1.496(3) .
C2 C3 1.386(3) .
C3 C4 1.395(3) .
C4 C5 1.381(3) .
C5 C6 1.391(3) .
C7 C12 1.385(3) .
C7 C8 1.389(3) .
C7 C19 1.507(3) .
C8 C9 1.391(3) .
C9 C10 1.380(3) .
C10 C11 1.391(3) .
C10 C22 1.500(3) .
C11 C12 1.380(3) .
C13 C14 1.380(3) .
C13 C18 1.388(3) .
C13 C20 1.510(3) .
C14 C15 1.390(3) .
C15 C16 1.382(3) .
C16 C17 1.382(3) .
C16 C23 1.502(3) .
C17 C18 1.381(3) .
C23 Ni1 2.451(2) 1_665
C25 C26 1.361(4) .
C27 C28 1.536(5) .
C28 C30 1.373(5) .
C28 C29 1.392(6) .
C29 C30 1.380(6) 2_587
C30 C29 1.380(6) 2_587
C31 C32 1.354(5) .
C34 C35 1.504(4) .
C35 C37 1.384(4) .
C35 C36 1.394(4) .
C36 C37 1.376(4) 2_777
C37 C36 1.376(4) 2_777
